data_2003688
loop_
_publ_author_name
'Panneerselvam, K.'
'Soriano-Garc\'ia, M.'

_publ_section_title
;
 \a-Naphthoflavone
;
_journal_issue 7
_journal_name_full 'Acta Crystallographica Section C'
_journal_page_first 1418
_journal_page_last 1420
_journal_paper_doi 10.1107/S0108270195000680
_journal_volume 51
_journal_year 1995
_chemical_compound_source 'recrystallized from benzene at room temperature'
_chemical_formula_structural 'C19 H12 O2'
_chemical_formula_sum 'C19 H12 O2'
_chemical_formula_weight 272.29
_chemical_name_common \a-naphthoflavone
_chemical_name_systematic
;
 ?
;
_space_group_IT_number 61
_symmetry_cell_setting orthorhombic
_symmetry_space_group_name_Hall '-P 2ac 2ab'
_symmetry_space_group_name_H-M 'P b c a'
_audit_creation_method SHELXL
_cell_angle_alpha 90.00
_cell_angle_beta 90.00
_cell_angle_gamma 90.00
_cell_formula_units_Z 8
_cell_length_a 14.788(4)
_cell_length_b 7.470(2)
_cell_length_c 24.188(4)
_cell_measurement_reflns_used 25
_cell_measurement_temperature 293(2)
_cell_measurement_theta_max 45
_cell_measurement_theta_min 15
_cell_volume 2672.0(11)
_computing_cell_refinement 'XSCANS (Siemens, 1991)'
_computing_data_collection 'P4 diffractometer software'
_computing_data_reduction XSCANS
_computing_molecular_graphics 'SHELXTL-Plus (Sheldrick, 1990)'
_computing_publication_material 'SHELXL93 (Sheldrick, 1993)'
_computing_structure_refinement 'SHELXL93 (Sheldrick, 1993)'
_computing_structure_solution 'SHELXS86 (Sheldrick, 1985)'
_diffrn_ambient_temperature 293(2)
_diffrn_measurement_device P4
_diffrn_measurement_method \q/2\q
_diffrn_radiation_monochromator graphite
_diffrn_radiation_source 'fine-focus sealed tube'
_diffrn_radiation_type CuK\a
_diffrn_radiation_wavelength 1.54178
_diffrn_reflns_av_R_equivalents 0.0267
_diffrn_reflns_av_sigmaI/netI 0.0321
_diffrn_reflns_limit_h_max 16
_diffrn_reflns_limit_h_min -1
_diffrn_reflns_limit_k_max 8
_diffrn_reflns_limit_k_min -1
_diffrn_reflns_limit_l_max 1
_diffrn_reflns_limit_l_min -26
_diffrn_reflns_number 2382
_diffrn_reflns_theta_max 56.60
_diffrn_reflns_theta_min 4.72
_diffrn_standards_decay_% 2
_diffrn_standards_interval_count 100
_diffrn_standards_number 3
_exptl_absorpt_coefficient_mu 0.696
_exptl_absorpt_correction_type none
_exptl_crystal_colour 'pale yellow'
_exptl_crystal_density_diffrn 1.354
_exptl_crystal_description needle
_exptl_crystal_F_000 1136
_exptl_crystal_size_max 0.3
_exptl_crystal_size_mid 0.15
_exptl_crystal_size_min 0.1
_refine_diff_density_max 0.123
_refine_diff_density_min -0.185
_refine_ls_extinction_method none
_refine_ls_goodness_of_fit_all 1.112
_refine_ls_goodness_of_fit_obs 1.142
_refine_ls_hydrogen_treatment 'All H atom parameters refined'
_refine_ls_matrix_type full
_refine_ls_number_parameters 238
_refine_ls_number_reflns 1769
_refine_ls_number_restraints 0
_refine_ls_restrained_S_all 1.112
_refine_ls_restrained_S_obs 1.142
_refine_ls_R_factor_all 0.0500
_refine_ls_R_factor_obs 0.0399
_refine_ls_shift/esd_max 0.001
_refine_ls_shift/esd_mean 0.000
_refine_ls_structure_factor_coef Fsqd
_refine_ls_weighting_scheme
; calc w = 1/[\s^2^(F~o~^2^) + (0.0462P)^2^ + 0.5380P]
where P = (F~o~^2^ + 2F~c~^2^)/3
;
_refine_ls_wR_factor_all 0.1034
_refine_ls_wR_factor_obs 0.0960
_reflns_number_observed 1487
_reflns_number_total 1769
_reflns_observed_criterion >2sigma(I)
_cod_data_source_file ka1111.cif
_cod_data_source_block I
_cod_database_code 2003688

loop_
_symmetry_equiv_pos_as_xyz
'x, y, z'
'-x+1/2, -y, z+1/2'
'-x, y+1/2, -z+1/2'
'x+1/2, -y+1/2, -z'
'-x, -y, -z'
'x-1/2, y, -z-1/2'
'x, -y-1/2, z-1/2'
'-x-1/2, y-1/2, z'

loop_
_atom_site_aniso_label
_atom_site_aniso_U_11
_atom_site_aniso_U_12
_atom_site_aniso_U_13
_atom_site_aniso_U_22
_atom_site_aniso_U_23
_atom_site_aniso_U_33
C1 0.0439(11) -0.0080(10) -0.0023(8) 0.0518(12) -0.0049(9) 0.0322(11)
C2 0.0622(15) -0.0093(13) 0.0013(10) 0.069(2) 0.0001(11) 0.0344(11)
C3 0.069(2) -0.021(2) 0.0091(12) 0.086(2) -0.0045(13) 0.0384(13)
C4 0.0524(15) -0.0188(14) 0.0101(12) 0.097(2) -0.0217(15) 0.0489(14)
C5 0.0508(14) 0.0001(13) 0.0018(12) 0.080(2) -0.0129(13) 0.0565(15)
C6 0.0502(12) -0.0035(11) -0.0001(10) 0.0640(14) -0.0034(11) 0.0410(12)
C7 0.0472(12) -0.0079(9) -0.0026(8) 0.0448(12) 0.0019(9) 0.0286(10)
C8 0.0486(12) -0.0048(10) -0.0070(9) 0.0553(13) 0.0053(10) 0.0345(11)
C9 0.0426(12) -0.0029(10) -0.0100(9) 0.0464(12) -0.0003(9) 0.0448(12)
C10 0.0370(11) -0.0024(9) -0.0037(8) 0.0441(11) -0.0018(9) 0.0394(11)
C11 0.0407(12) 0.0040(10) -0.0022(10) 0.0563(14) -0.0057(11) 0.0488(13)
C12 0.0458(12) 0.0026(11) 0.0055(10) 0.0661(15) -0.0069(11) 0.0425(12)
C13 0.0456(12) -0.0074(10) 0.0009(9) 0.0496(12) -0.0053(9) 0.0356(11)
C14 0.0556(14) -0.0066(11) 0.0029(10) 0.0653(15) -0.0039(11) 0.0339(11)
C15 0.066(2) -0.0060(12) -0.0079(11) 0.0609(15) 0.0044(11) 0.0361(12)
C16 0.0525(14) 0.0000(11) -0.0112(10) 0.0533(13) 0.0013(10) 0.0451(13)
C17 0.0427(12) -0.0009(10) -0.0028(9) 0.0487(12) -0.0010(10) 0.0379(11)
C18 0.0398(11) -0.0072(8) -0.0037(8) 0.0375(11) -0.0023(9) 0.0334(10)
C19 0.0374(10) -0.0057(9) 0.0019(8) 0.0390(11) -0.0035(8) 0.0317(10)
O1 0.0404(7) 0.0009(6) 0.0004(6) 0.0536(8) 0.0024(6) 0.0320(7)
O2 0.0478(9) 0.0108(8) -0.0132(7) 0.0809(12) 0.0032(8) 0.0551(9)

loop_
_atom_site_label
_atom_site_occupancy
_atom_site_fract_x
_atom_site_fract_y
_atom_site_fract_z
_atom_site_U_iso_or_equiv
_atom_site_thermal_displace_type
_atom_site_calc_flag
_atom_site_type_symbol
C1 1 -0.03036(13) 0.1485(3) 0.67626(7) 0.0426(5) Uani d C
C2 1 -0.0407(2) 0.0483(3) 0.72444(8) 0.0552(6) Uani d C
C3 1 -0.1144(2) 0.0748(4) 0.75841(10) 0.0645(7) Uani d C
C4 1 -0.1780(2) 0.2022(4) 0.74550(10) 0.0662(7) Uani d C
C5 1 -0.1689(2) 0.3031(4) 0.69802(10) 0.0624(7) Uani d C
C6 1 -0.09588(14) 0.2745(3) 0.66298(9) 0.0518(6) Uani d C
C7 1 0.04832(13) 0.1191(3) 0.64003(7) 0.0402(5) Uani d C
C8 1 0.12805(13) 0.0491(3) 0.65484(8) 0.0462(5) Uani d C
C9 1 0.19999(14) 0.0180(3) 0.61580(8) 0.0446(5) Uani d C
C10 1 0.17788(12) 0.0676(3) 0.55896(7) 0.0402(5) Uani d C
C11 1 0.23877(14) 0.0361(3) 0.51489(8) 0.0486(6) Uani d C
C12 1 0.21800(14) 0.0840(3) 0.46266(9) 0.0515(6) Uani d C
C13 1 0.13430(13) 0.1676(3) 0.45022(8) 0.0436(5) Uani d C
C14 1 0.1110(2) 0.2213(3) 0.39597(8) 0.0516(6) Uani d C
C15 1 0.0293(2) 0.2977(3) 0.38491(9) 0.0544(6) Uani d C
C16 1 -0.0333(2) 0.3254(3) 0.42700(8) 0.0503(6) Uani d C
C17 1 -0.01359(14) 0.2764(3) 0.48018(8) 0.0431(5) Uani d C
C18 1 0.07033(12) 0.1979(2) 0.49290(7) 0.0369(5) Uani d C
C19 1 0.09558(12) 0.1444(2) 0.54715(7) 0.0360(5) Uani d C
O1 1 0.03107(8) 0.1720(2) 0.58699(5) 0.0420(4) Uani d O
O2 1 0.27408(9) -0.0452(2) 0.62897(6) 0.0613(5) Uani d O
H2 1 0.0048(17) -0.0494(34) 0.7337(9) 0.075(8) Uiso d H
H3 1 -0.1190(17) 0.0038(37) 0.7917(11) 0.083(8) Uiso d H
H4 1 -0.2257(18) 0.2268(38) 0.7694(12) 0.088(9) Uiso d H
H5 1 -0.2125(18) 0.3964(37) 0.6866(10) 0.080(8) Uiso d H
H6 1 -0.0902(14) 0.3440(29) 0.6286(9) 0.056(6) Uiso d H
H8 1 0.1347(13) 0.0172(28) 0.6935(9) 0.052(6) Uiso d H
H11 1 0.2957(15) -0.0276(28) 0.5238(8) 0.052(6) Uiso d H
H12 1 0.2621(15) 0.0595(31) 0.4313(9) 0.067(7) Uiso d H
H14 1 0.1534(15) 0.1988(30) 0.3659(9) 0.062(6) Uiso d H
H15 1 0.0132(16) 0.3371(31) 0.3464(10) 0.072(7) Uiso d H
H16 1 -0.0921(15) 0.3822(30) 0.4193(9) 0.062(7) Uiso d H
H17 1 -0.0561(14) 0.2957(26) 0.5086(8) 0.046(6) Uiso d H

loop_
_atom_type_symbol
_atom_type_description
_atom_type_scat_source
_atom_type_scat_dispersion_real
_atom_type_scat_dispersion_imag
C C 'International Tables Vol C Tables 4.2.6.8 and 6.1.1.4' 0.0181 0.009
H H 'International Tables Vol C Tables 4.2.6.8 and 6.1.1.4' 0.0000 0.000
O O 'International Tables Vol C Tables 4.2.6.8 and 6.1.1.4' 0.0492 0.032

loop_
_geom_angle_atom_site_label_1
_geom_angle_atom_site_label_2
_geom_angle_atom_site_label_3
_geom_angle
_geom_angle_publ_flag
C6 C1 C2 118.8(2) yes
C6 C1 C7 121.0(2) yes
C2 C1 C7 120.2(2) yes
C3 C2 C1 120.5(3) yes
C3 C2 H2 119.6(13) no
C1 C2 H2 119.8(13) no
C4 C3 C2 120.3(2) yes
C4 C3 H3 121.4(16) no
C2 C3 H3 118.2(16) no
C3 C4 C5 120.0(2) yes
C3 C4 H4 121.0(17) no
C5 C4 H4 118.8(18) no
C4 C5 C6 120.0(3) yes
C4 C5 H5 123.6(15) no
C6 C5 H5 116.4(15) no
C1 C6 C5 120.4(2) yes
C1 C6 H6 119.6(12) no
C5 C6 H6 120.0(13) no
C8 C7 O1 121.9(2) yes
C8 C7 C1 126.5(2) yes
O1 C7 C1 111.6(2) yes
C7 C8 C9 122.5(2) yes
C7 C8 H8 116.3(12) no
C9 C8 H8 121.2(12) no
O2 C9 C8 123.2(2) yes
O2 C9 C10 122.6(2) yes
C8 C9 C10 114.2(2) yes
C19 C10 C11 118.4(2) yes
C19 C10 C9 119.9(2) yes
C11 C10 C9 121.6(2) yes
C12 C11 C10 121.1(2) yes
C12 C11 H11 121.7(12) no
C10 C11 H11 117.2(12) no
C11 C12 C13 120.9(2) yes
C11 C12 H12 120.4(12) no
C13 C12 H12 118.7(12) no
C14 C13 C18 117.9(2) yes
C14 C13 C12 122.3(2) yes
C18 C13 C12 119.8(2) yes
C15 C14 C13 121.1(2) yes
C15 C14 H14 119.7(13) no
C13 C14 H14 119.2(13) no
C14 C15 C16 120.6(2) yes
C14 C15 H15 120.9(14) no
C16 C15 H15 118.5(14) no
C17 C16 C15 120.4(2) yes
C17 C16 H16 118.7(13) no
C15 C16 H16 120.9(13) no
C16 C17 C18 120.3(2) yes
C16 C17 H17 120.2(12) no
C18 C17 H17 119.5(12) no
C17 C18 C13 119.7(2) yes
C17 C18 C19 123.4(2) yes
C13 C18 C19 116.9(2) yes
O1 C19 C10 122.2(2) yes
O1 C19 C18 115.0(2) yes
C10 C19 C18 122.8(2) yes
C7 O1 C19 119.10(14) yes

loop_
_geom_bond_atom_site_label_1
_geom_bond_atom_site_label_2
_geom_bond_distance
_geom_bond_publ_flag
C1 C6 1.388(3) yes
C1 C2 1.393(3) yes
C1 C7 1.473(3) yes
C2 C3 1.380(3) yes
C2 H2 1.02(3) no
C3 C4 1.374(4) yes
C3 H3 0.97(3) no
C4 C5 1.380(4) yes
C4 H4 0.93(3) no
C5 C6 1.389(3) yes
C5 H5 0.99(3) no
C6 H6 0.98(2) no
C7 C8 1.338(3) yes
C7 O1 1.367(2) yes
C8 C9 1.441(3) yes
C8 H8 0.97(2) no
C9 O2 1.235(2) yes
C9 C10 1.461(3) yes
C10 C19 1.375(3) yes
C10 C11 1.415(3) yes
C11 C12 1.348(3) yes
C11 H11 0.99(2) no
C12 C13 1.419(3) yes
C12 H12 1.02(2) no
C13 C14 1.415(3) yes
C13 C18 1.418(3) yes
C14 C15 1.363(3) yes
C14 H14 0.98(2) no
C15 C16 1.391(3) yes
C15 H15 1.01(2) no
C16 C17 1.368(3) yes
C16 H16 0.99(2) no
C17 C18 1.407(3) yes
C17 H17 0.94(2) no
C18 C19 1.422(3) yes
C19 O1 1.371(2) yes

loop_
_cod_related_entry_id
_cod_related_entry_database
_cod_related_entry_code
1 ChemSpider 11297
